data_1550635
loop_
_publ_author_name
'Zhou, Hui'
'Zhang, Rui'
'zhang, hui'
'Mu, Sen'
'Lu, Xiaobing'

_publ_section_title
;
 Organocatalytic Cycloaddition of Carbonyl Sulfide with Propargylic
 Alcohols to 1,3-Oxathiolan-2-ones
;
_journal_name_full 'Catalysis Science &amp; Technology'
_journal_paper_doi 10.1039/C9CY00062C
_journal_year 2019
_chemical_formula_sum 'C15 H16 O2 S'
_chemical_formula_weight 260.34
_chemical_name_systematic
; 
 ? 
;
_space_group_IT_number 14
_symmetry_cell_setting monoclinic
_symmetry_space_group_name_Hall '-P 2ybc'
_symmetry_space_group_name_H-M 'P 1 21/c 1'
_atom_sites_solution_hydrogens geom
_atom_sites_solution_primary direct
_atom_sites_solution_secondary difmap
_audit_creation_method SHELXL-97
_audit_update_record
;
2017-01-03 deposited with the CCDC.    2019-02-22 downloaded from the CCDC.
;
_cell_angle_alpha 90.00
_cell_angle_beta 109.288(9)
_cell_angle_gamma 90.00
_cell_formula_units_Z 4
_cell_length_a 11.978(6)
_cell_length_b 7.388(4)
_cell_length_c 16.198(8)
_cell_measurement_reflns_used 1683
_cell_measurement_temperature 273(2)
_cell_measurement_theta_max 23.25
_cell_measurement_theta_min 2.66
_cell_volume 1353.0(12)
_computing_structure_refinement 'SHELXL-97 (Sheldrick, 2008)'
_computing_structure_solution 'SHELXS-97 (Sheldrick, 2008)'
_diffrn_ambient_temperature 273(2)
_diffrn_measured_fraction_theta_full 0.984
_diffrn_measured_fraction_theta_max 0.984
_diffrn_measurement_device_type 'Bruker APEX-II CCD'
_diffrn_measurement_method '\f and \w scans'
_diffrn_radiation_monochromator graphite
_diffrn_radiation_source 'fine-focus sealed tube'
_diffrn_radiation_type MoK\a
_diffrn_radiation_wavelength 0.71073
_diffrn_reflns_av_R_equivalents 0.0509
_diffrn_reflns_av_sigmaI/netI 0.0697
_diffrn_reflns_limit_h_max 11
_diffrn_reflns_limit_h_min -14
_diffrn_reflns_limit_k_max 9
_diffrn_reflns_limit_k_min -9
_diffrn_reflns_limit_l_max 20
_diffrn_reflns_limit_l_min -20
_diffrn_reflns_number 8228
_diffrn_reflns_theta_full 26.57
_diffrn_reflns_theta_max 26.57
_diffrn_reflns_theta_min 1.80
_diffrn_standards_number 0
_exptl_absorpt_coefficient_mu 0.230
_exptl_absorpt_correction_T_max 0.9532
_exptl_absorpt_correction_T_min 0.9383
_exptl_absorpt_correction_type multi-scan
_exptl_absorpt_process_details sadabs
_exptl_crystal_density_diffrn 1.278
_exptl_crystal_density_method 'not measured'
_exptl_crystal_F_000 552
_exptl_crystal_size_max 0.28
_exptl_crystal_size_mid 0.25
_exptl_crystal_size_min 0.21
_refine_diff_density_max 0.847
_refine_diff_density_min -0.565
_refine_diff_density_rms 0.084
_refine_ls_extinction_method none
_refine_ls_goodness_of_fit_ref 1.086
_refine_ls_hydrogen_treatment mixed
_refine_ls_matrix_type full
_refine_ls_number_parameters 163
_refine_ls_number_reflns 2782
_refine_ls_number_restraints 0
_refine_ls_restrained_S_all 1.086
_refine_ls_R_factor_all 0.1123
_refine_ls_R_factor_gt 0.0834
_refine_ls_shift/su_max 0.000
_refine_ls_shift/su_mean 0.000
_refine_ls_structure_factor_coef Fsqd
_refine_ls_weighting_details 'calc w=1/[\s^2^(Fo^2^)+(0.1116P)^2^+1.7598P] where P=(Fo^2^+2Fc^2^)/3'
_refine_ls_weighting_scheme calc
_refine_ls_wR_factor_gt 0.2367
_refine_ls_wR_factor_ref 0.2561
_reflns_number_gt 1847
_reflns_number_total 2782
_reflns_threshold_expression >2sigma(I)
_cod_data_source_file c9cy00062c2.cif
_cod_data_source_block 16nov14a_a_pl
_cod_original_sg_symbol_H-M P21/c
_cod_database_code 1550635

loop_
_symmetry_equiv_pos_as_xyz
'x, y, z'
'-x, y+1/2, -z+1/2'
'-x, -y, -z'
'x, -y-1/2, z-1/2'

loop_
_atom_site_label
_atom_site_type_symbol
_atom_site_fract_x
_atom_site_fract_y
_atom_site_fract_z
_atom_site_U_iso_or_equiv
_atom_site_adp_type
_atom_site_occupancy
_atom_site_symmetry_multiplicity
_atom_site_calc_flag
_atom_site_refinement_flags
S1 S 0.49452(11) -0.18558(16) 0.85983(10) 0.0627(5) Uani 1 1 d .
O1 O 0.2691(2) -0.1559(4) 0.8201(2) 0.0515(8) Uani 1 1 d .
O2 O 0.3319(3) -0.4403(4) 0.8299(2) 0.0684(10) Uani 1 1 d .
C1 C 0.6340(3) 0.2086(6) 0.9097(3) 0.0439(10) Uani 1 1 d .
C2 C 0.6841(4) 0.3501(7) 0.9651(3) 0.0609(12) Uani 1 1 d .
H2 H 0.6356 0.4308 0.9814 0.073 Uiso 1 1 calc R
C3 C 0.8062(5) 0.3739(9) 0.9969(4) 0.0751(16) Uani 1 1 d .
H3 H 0.8389 0.4677 1.0356 0.090 Uiso 1 1 calc R
C4 C 0.8773(4) 0.2601(9) 0.9714(4) 0.0752(17) Uani 1 1 d .
H4 H 0.9589 0.2763 0.9924 0.090 Uiso 1 1 calc R
C5 C 0.8298(4) 0.1229(9) 0.9153(4) 0.0730(15) Uani 1 1 d .
H5 H 0.8790 0.0454 0.8978 0.088 Uiso 1 1 calc R
C6 C 0.7081(4) 0.0974(7) 0.8837(3) 0.0576(12) Uani 1 1 d .
H6 H 0.6764 0.0039 0.8445 0.069 Uiso 1 1 calc R
C7 C 0.5055(4) 0.1861(6) 0.8804(3) 0.0465(10) Uani 1 1 d .
H7 H 0.4625 0.2922 0.8772 0.056 Uiso 1 1 calc R
C8 C 0.4407(3) 0.0352(5) 0.8574(3) 0.0382(9) Uani 1 1 d .
C9 C 0.3074(3) 0.0336(5) 0.8254(2) 0.0366(8) Uani 1 1 d .
C10 C 0.2563(4) 0.1123(6) 0.7344(3) 0.0511(11) Uani 1 1 d .
H10A H 0.2843 0.0425 0.6944 0.061 Uiso 1 1 calc R
H10B H 0.2842 0.2356 0.7346 0.061 Uiso 1 1 calc R
C11 C 0.1212(4) 0.1117(8) 0.7019(4) 0.0676(15) Uani 1 1 d .
H11A H 0.0923 0.1710 0.6454 0.081 Uiso 1 1 calc R
H11B H 0.0931 -0.0123 0.6944 0.081 Uiso 1 1 calc R
C12 C 0.0724(4) 0.2067(8) 0.7646(4) 0.0772(18) Uani 1 1 d .
H12A H -0.0131 0.1975 0.7436 0.093 Uiso 1 1 calc R
H12B H 0.0932 0.3340 0.7673 0.093 Uiso 1 1 calc R
C13 C 0.1207(4) 0.1249(7) 0.8552(4) 0.0673(14) Uani 1 1 d .
H13A H 0.0924 0.0016 0.8536 0.081 Uiso 1 1 calc R
H13B H 0.0916 0.1934 0.8950 0.081 Uiso 1 1 calc R
C14 C 0.2547(4) 0.1252(6) 0.8889(3) 0.0477(10) Uani 1 1 d .
H14A H 0.2822 0.0628 0.9447 0.057 Uiso 1 1 calc R
H14B H 0.2827 0.2492 0.8985 0.057 Uiso 1 1 calc R
C15 C 0.3518(4) -0.2798(6) 0.8341(3) 0.0504(11) Uani 1 1 d .

loop_
_atom_site_aniso_label
_atom_site_aniso_U_11
_atom_site_aniso_U_22
_atom_site_aniso_U_33
_atom_site_aniso_U_23
_atom_site_aniso_U_13
_atom_site_aniso_U_12
S1 0.0518(7) 0.0367(7) 0.0938(10) -0.0047(6) 0.0163(6) 0.0135(5)
O1 0.0490(16) 0.0240(14) 0.079(2) 0.0036(13) 0.0181(15) -0.0011(11)
O2 0.092(3) 0.0279(17) 0.086(3) -0.0002(15) 0.031(2) 0.0009(16)
C1 0.040(2) 0.049(2) 0.042(2) 0.0033(18) 0.0120(17) -0.0028(17)
C2 0.064(3) 0.059(3) 0.063(3) 0.001(2) 0.025(2) -0.001(2)
C3 0.061(3) 0.091(4) 0.069(3) -0.021(3) 0.015(3) -0.023(3)
C4 0.039(2) 0.115(5) 0.066(3) -0.007(3) 0.009(2) -0.013(3)
C5 0.045(3) 0.095(4) 0.082(4) 0.002(3) 0.025(3) 0.008(3)
C6 0.045(2) 0.070(3) 0.061(3) -0.010(2) 0.022(2) -0.005(2)
C7 0.041(2) 0.039(2) 0.059(3) 0.0023(18) 0.0157(18) 0.0057(17)
C8 0.038(2) 0.0295(19) 0.046(2) 0.0022(16) 0.0130(16) 0.0073(15)
C9 0.038(2) 0.0241(18) 0.047(2) 0.0007(15) 0.0134(16) -0.0028(14)
C10 0.050(2) 0.045(2) 0.052(2) 0.0065(19) 0.0079(19) 0.0001(19)
C11 0.045(3) 0.065(3) 0.072(3) 0.017(3) -0.008(2) 0.001(2)
C12 0.037(2) 0.061(3) 0.115(5) 0.003(3) 0.000(3) 0.010(2)
C13 0.050(3) 0.056(3) 0.105(4) -0.017(3) 0.036(3) -0.003(2)
C14 0.045(2) 0.045(2) 0.058(3) -0.0059(19) 0.0232(19) -0.0009(18)
C15 0.064(3) 0.033(2) 0.055(3) 0.0021(18) 0.020(2) 0.0080(18)

loop_
_atom_type_symbol
_atom_type_description
_atom_type_scat_dispersion_real
_atom_type_scat_dispersion_imag
_atom_type_scat_source
C C 0.0033 0.0016 'International Tables Vol C Tables 4.2.6.8 and 6.1.1.4'
H H 0.0000 0.0000 'International Tables Vol C Tables 4.2.6.8 and 6.1.1.4'
O O 0.0106 0.0060 'International Tables Vol C Tables 4.2.6.8 and 6.1.1.4'
S S 0.1246 0.1234 'International Tables Vol C Tables 4.2.6.8 and 6.1.1.4'

loop_
_geom_angle_atom_site_label_1
_geom_angle_atom_site_label_2
_geom_angle_atom_site_label_3
_geom_angle
C8 S1 C15 92.37(19)
C15 O1 C9 116.9(3)
C6 C1 C2 117.8(4)
C6 C1 C7 123.3(4)
C2 C1 C7 118.9(4)
C1 C2 C3 121.0(5)
C1 C2 H2 119.5
C3 C2 H2 119.5
C4 C3 C2 119.9(5)
C4 C3 H3 120.0
C2 C3 H3 120.0
C5 C4 C3 120.1(5)
C5 C4 H4 120.0
C3 C4 H4 120.0
C4 C5 C6 120.4(5)
C4 C5 H5 119.8
C6 C5 H5 119.8
C1 C6 C5 120.8(5)
C1 C6 H6 119.6
C5 C6 H6 119.6
C8 C7 C1 129.5(4)
C8 C7 H7 115.2
C1 C7 H7 115.2
C7 C8 C9 123.6(3)
C7 C8 S1 126.5(3)
C9 C8 S1 110.0(3)
O1 C9 C8 107.6(3)
O1 C9 C10 107.0(3)
C8 C9 C10 111.9(3)
O1 C9 C14 105.7(3)
C8 C9 C14 113.0(3)
C10 C9 C14 111.2(3)
C9 C10 C11 112.0(4)
C9 C10 H10A 109.2
C11 C10 H10A 109.2
C9 C10 H10B 109.2
C11 C10 H10B 109.2
H10A C10 H10B 107.9
C12 C11 C10 111.7(4)
C12 C11 H11A 109.3
C10 C11 H11A 109.3
C12 C11 H11B 109.3
C10 C11 H11B 109.3
H11A C11 H11B 107.9
C11 C12 C13 111.1(4)
C11 C12 H12A 109.4
C13 C12 H12A 109.4
C11 C12 H12B 109.4
C13 C12 H12B 109.4
H12A C12 H12B 108.0
C12 C13 C14 111.6(4)
C12 C13 H13A 109.3
C14 C13 H13A 109.3
C12 C13 H13B 109.3
C14 C13 H13B 109.3
H13A C13 H13B 108.0
C13 C14 C9 112.4(4)
C13 C14 H14A 109.1
C9 C14 H14A 109.1
C13 C14 H14B 109.1
C9 C14 H14B 109.1
H14A C14 H14B 107.9
O2 C15 O1 123.5(5)
O2 C15 S1 124.0(4)
O1 C15 S1 112.5(3)

loop_
_geom_bond_atom_site_label_1
_geom_bond_atom_site_label_2
_geom_bond_distance
S1 C8 1.750(4)
S1 C15 1.764(5)
O1 C15 1.313(5)
O1 C9 1.467(4)
O2 C15 1.207(5)
C1 C6 1.373(6)
C1 C2 1.379(7)
C1 C7 1.463(6)
C2 C3 1.392(7)
C2 H2 0.9300
C3 C4 1.355(9)
C3 H3 0.9300
C4 C5 1.355(8)
C4 H4 0.9300
C5 C6 1.390(6)
C5 H5 0.9300
C6 H6 0.9300
C7 C8 1.339(6)
C7 H7 0.9300
C8 C9 1.507(5)
C9 C10 1.514(6)
C9 C14 1.530(5)
C10 C11 1.528(6)
C10 H10A 0.9700
C10 H10B 0.9700
C11 C12 1.501(9)
C11 H11A 0.9700
C11 H11B 0.9700
C12 C13 1.514(8)
C12 H12A 0.9700
C12 H12B 0.9700
C13 C14 1.515(6)
C13 H13A 0.9700
C13 H13B 0.9700
C14 H14A 0.9700
C14 H14B 0.9700

loop_
_geom_torsion_atom_site_label_1
_geom_torsion_atom_site_label_2
_geom_torsion_atom_site_label_3
_geom_torsion_atom_site_label_4
_geom_torsion
C6 C1 C2 C3 -3.1(7)
C7 C1 C2 C3 178.0(5)
C1 C2 C3 C4 2.0(9)
C2 C3 C4 C5 -0.3(10)
C3 C4 C5 C6 -0.2(10)
C2 C1 C6 C5 2.6(7)
C7 C1 C6 C5 -178.6(5)
C4 C5 C6 C1 -1.0(8)
C6 C1 C7 C8 29.9(7)
C2 C1 C7 C8 -151.3(5)
C1 C7 C8 C9 -177.9(4)
C1 C7 C8 S1 2.4(7)
C15 S1 C8 C7 172.9(4)
C15 S1 C8 C9 -6.7(3)
C15 O1 C9 C8 -6.7(5)
C15 O1 C9 C10 113.7(4)
C15 O1 C9 C14 -127.7(4)
C7 C8 C9 O1 -171.2(4)
S1 C8 C9 O1 8.5(4)
C7 C8 C9 C10 71.6(5)
S1 C8 C9 C10 -108.7(3)
C7 C8 C9 C14 -54.8(5)
S1 C8 C9 C14 124.9(3)
O1 C9 C10 C11 62.6(5)
C8 C9 C10 C11 -179.7(4)
C14 C9 C10 C11 -52.3(5)
C9 C10 C11 C12 54.8(6)
C10 C11 C12 C13 -55.8(6)
C11 C12 C13 C14 55.6(6)
C12 C13 C14 C9 -54.0(5)
O1 C9 C14 C13 -63.4(5)
C8 C9 C14 C13 179.1(4)
C10 C9 C14 C13 52.3(5)
C9 O1 C15 O2 -178.4(4)
C9 O1 C15 S1 1.7(5)
C8 S1 C15 O2 -176.7(4)
C8 S1 C15 O1 3.1(4)
